data_8101267
loop_
_publ_author_name
'Duque, Julio'
'Pom\'es, Ram\'on'
'Su\'arez Margarita'
'Ochoa, Estael'
'Verdecia, Yamila'
'Punte, Graciela'
'Echevarr\'ia, Gustavo'

_publ_section_title
;
Crystal structure of 2-carbonylethoxy-5-carbonylmethoxy-4-(2-chloro-
phenyl)-6-methyl-4,7-dihydrothiene-[2,3-b]pyridine, C~19~H~18~NO~4~SCl
;
_journal_issue 3
_journal_name_full 'Zeitschrift f\"ur Kristallographie - New Crystal Structures'
_journal_page_first 361
_journal_page_last 362
_journal_volume 215
_journal_year 2000
_chemical_formula_sum 'C19 H18 Cl N O4 S'
_chemical_formula_weight 391.87
_space_group_crystal_system monoclinic
_space_group_IT_number 14
_space_group_name_Hall '-P 2ybc'
_space_group_name_H-M_alt 'P 1 21/c 1'
_cell_angle_alpha 90.00(0)
_cell_angle_beta 96.52(3)
_cell_angle_gamma 90.00(0)
_cell_formula_units_Z 4.00
_cell_length_a 15.510(3)
_cell_length_b 9.213(2)
_cell_length_c 12.888(3)
_cell_measurement_temperature 293(2)
_cell_volume 1829.7(7)
_diffrn_ambient_temperature 293(2)
_exptl_crystal_density_diffrn 1.4225
_cod_depositor_comments
;
 Updating space group information and adding the symmetry operation list.

 Antanas Vaitkus,
 2018-06-15

 Changing the _atom_site_occupancy data item value from '.' to '1'
 for all fully occupied atom sites.

 Antanas Vaitkus,
 2017-02-10
;
_cod_original_sg_symbol_H-M 'P 21/c'
_cod_original_formula_sum 'C19 H18 N1 O4 S1 Cl'
_cod_database_code 8101267

loop_
_space_group_symop_id
_space_group_symop_operation_xyz
1 x,y,z
2 -x,y+1/2,-z+1/2
3 -x,-y,-z
4 x,-y+1/2,z+1/2

loop_
_atom_site_label
_atom_site_fract_x
_atom_site_fract_y
_atom_site_fract_z
_atom_site_U_iso_or_equiv
_atom_site_adp_type
_atom_site_type_symbol
_atom_site_calc_flag
_atom_site_occupancy
_atom_site_disorder_group
S 0.45906(4) 0.50866(8) 0.18794(5) 0.0404(2) Uani S . 1 .
Cl 0.29001(7) 0.7066(1) -0.23310(6) 0.0738(4) Uani Cl . 1 .
N 0.3023(2) 0.3750(3) 0.1576(2) 0.0403(7) Uani N . 1 .
O1 0.5635(1) 0.8074(2) 0.0265(2) 0.0454(6) Uani O . 1 .
O2 0.6149(1) 0.7010(2) 0.1776(2) 0.0479(6) Uani O . 1 .
O3 0.1070(1) 0.4535(3) -0.1421(2) 0.0516(7) Uani O . 1 .
O4 0.0561(2) 0.3200(3) -0.0203(3) 0.0988(12) Uani O . 1 .
C1' 0.2129(2) 0.6789(3) -0.0541(2) 0.0330(7) Uani C . 1 .
C2' 0.2251(2) 0.7655(3) -0.1398(2) 0.0447(9) Uani C . 1 .
C3' 0.1868(2) 0.9010(4) -0.1540(3) 0.0603(13) Uani C . 1 .
C4' 0.1353(2) 0.9519(4) -0.0831(4) 0.0660(13) Uani C . 1 .
C5' 0.1217(2) 0.8693(4) 0.0023(3) 0.0592(12) Uani C . 1 .
C6' 0.1605(2) 0.7340(3) 0.0163(2) 0.0413(9) Uani C . 1 .
C2 0.2231(2) 0.3498(3) 0.1018(2) 0.0363(8) Uani C . 1 .
C2A 0.1714(3) 0.2385(4) 0.1530(3) 0.0539(12) Uani C . 1 .
C3 0.1985(2) 0.4205(3) 0.0111(2) 0.0352(7) Uani C . 1 .
C3A 0.1140(2) 0.3905(3) -0.0478(3) 0.0459(9) Uani C . 1 .
C4 0.2563(2) 0.5305(3) -0.0369(2) 0.0316(7) Uani C . 1 .
C4B 0.0231(2) 0.4474(6) -0.2017(4) 0.0692(15) Uani C . 1 .
C6 0.3594(2) 0.4706(3) 0.1214(2) 0.0330(7) Uani C . 1 .
C5 0.3418(2) 0.5474(3) 0.0310(2) 0.0306(6) Uani C . 1 .
C7 0.4109(2) 0.6396(3) 0.0147(2) 0.0326(7) Uani C . 1 .
C8 0.4786(2) 0.6326(3) 0.0928(2) 0.0354(7) Uani C . 1 .
C8A 0.5588(2) 0.7141(3) 0.1045(2) 0.0366(8) Uani C . 1 .
C9 0.6390(2) 0.9006(4) 0.0333(3) 0.0491(10) Uani C . 1 .
C10 0.6347(3) 0.9858(4) -0.0655(3) 0.0534(12) Uani C . 1 .
H 0.3179(22) 0.3248(38) 0.2122(27) 0.063(10) Uiso H . 1 .
H3' 0.2009(27) 0.9534(48) -0.2156(34) 0.098(14) Uiso H . 1 .
H4' 0.1092(23) 1.0436(43) -0.0920(27) 0.072(11) Uiso H . 1 .
H5' 0.0834(24) 0.8989(40) 0.0579(28) 0.076(11) Uiso H . 1 .
H6' 0.1516(18) 0.6806(30) 0.0754(22) 0.0384(75) Uiso H . 1 .
H4 0.2685(17) 0.4955(30) -0.1062(21) 0.0395(73) Uiso H . 1 .
H7 0.4139(18) 0.7038(32) -0.0450(22) 0.0446(78) Uiso H . 1 .
H9 0.6909(23) 0.8362(38) 0.0424(26) 0.068(11) Uiso H . 1 .
H9A 0.6367(19) 0.9597(33) 0.0972(24) 0.0498(85) Uiso H . 1 .
H10 0.6811(25) 1.0486(40) -0.0596(28) 0.070(11) Uiso H . 1 .
H10A 0.6317(21) 0.9257(38) -0.1258(27) 0.0608(99) Uiso H . 1 .
H10B 0.5818(27) 1.0411(47) -0.0713(30) 0.088(13) Uiso H . 1 .
H2A 0.1591(37) 0.1658(61) 0.1143(46) 0.141(23) Uiso H . 1 .
H2B 0.2022(30) 0.2033(51) 0.2173(37) 0.106(15) Uiso H . 1 .
H2C 0.1208(35) 0.2693(58) 0.1610(38) 0.122(20) Uiso H . 1 .
H4A 0.0273(28) 0.4988(51) -0.2664(39) 0.101(16) Uiso H . 1 .
H4B -0.0182(30) 0.4867(52) -0.1615(34) 0.105(16) Uiso H . 1 .
H4C 0.0085(28) 0.3459(49) -0.2205(34) 0.098(15) Uiso H . 1 .

loop_
_atom_site_aniso_label
_atom_site_aniso_U_11
_atom_site_aniso_U_22
_atom_site_aniso_U_33
_atom_site_aniso_U_23
_atom_site_aniso_U_13
_atom_site_aniso_U_12
S 0.0376(3) 0.0457(4) 0.0352(3) 0.0018(3) -0.0074(2) -0.0006(3)
Cl 0.0865(6) 0.0941(7) 0.0424(4) 0.0160(4) 0.0152(4) -0.0057(6)
N 0.0423(12) 0.0393(13) 0.0381(12) 0.0081(10) -0.0013(9) -0.0037(11)
O1 0.0360(10) 0.0469(11) 0.0506(11) 0.0027(9) -0.0069(8) -0.0119(9)
O2 0.0410(10) 0.0537(12) 0.0454(10) -0.0057(9) -0.0104(8) -0.0063(9)
O3 0.0371(10) 0.0706(15) 0.0438(11) -0.0083(10) -0.0093(8) -0.0074(10)
O4 0.0520(14) 0.1040(23) 0.1325(25) 0.0556(20) -0.0246(15) -0.0397(15)
C1' 0.0279(11) 0.0320(13) 0.0370(12) 0.0010(10) -0.0059(9) -0.0051(10)
C2' 0.0422(14) 0.0498(17) 0.0390(13) 0.0060(12) -0.0090(11) -0.0077(13)
C3' 0.0549(19) 0.0504(20) 0.0689(22) 0.0220(18) -0.0221(17) -0.0118(16)
C4' 0.0532(19) 0.0331(17) 0.1043(31) 0.0097(19) -0.0228(20) 0.0019(15)
C5' 0.0430(16) 0.0437(18) 0.0889(25) -0.0134(18) -0.0017(16) 0.0019(15)
C6' 0.0367(13) 0.0338(14) 0.0531(16) -0.0041(13) 0.0035(12) -0.0010(12)
C2 0.0365(13) 0.0270(12) 0.0461(14) -0.0022(11) 0.0075(10) -0.0003(11)
C2A 0.0550(20) 0.0415(18) 0.0656(22) 0.0129(16) 0.0091(17) -0.0085(16)
C3 0.0329(12) 0.0283(12) 0.0440(13) -0.0028(11) 0.0030(10) -0.0025(10)
C3A 0.0355(14) 0.0362(15) 0.0640(18) -0.0021(14) -0.0035(12) -0.0046(12)
C4 0.0288(11) 0.0329(13) 0.0322(12) -0.0010(10) -0.0010(9) -0.0023(10)
C4B 0.0414(18) 0.0938(33) 0.0673(24) -0.0130(24) -0.0164(17) 0.0032(20)
C6 0.0321(11) 0.0333(13) 0.0325(12) -0.0038(10) -0.0007(9) 0.0008(10)
C5 0.0302(11) 0.0274(12) 0.0333(11) -0.0034(10) -0.0003(9) 0.0006(10)
C7 0.0330(12) 0.0304(12) 0.0334(12) -0.0020(10) -0.0008(9) -0.0006(10)
C8 0.0337(12) 0.0348(13) 0.0362(12) -0.0013(11) -0.0028(10) -0.0005(11)
C8A 0.0340(12) 0.0365(14) 0.0380(12) -0.0084(11) -0.0007(10) 0.0011(11)
C9 0.0371(15) 0.0518(19) 0.0571(18) -0.0033(15) 0.0000(13) -0.0104(14)
C10 0.0548(19) 0.0458(19) 0.0596(20) -0.0025(16) 0.0058(15) -0.0082(17)

loop_
_geom_bond_atom_site_label_1
_geom_bond_atom_site_label_2
_geom_bond_distance
_geom_bond_site_symmetry_1
_geom_bond_site_symmetry_2
_geom_bond_publ_flag
S C6 1.716(3) . . yes
S C8 1.727(3) . . yes
Cl C2' 1.741(3) . . yes
N C2 1.371(3) . . yes
N C6 1.368(4) . . yes
N H 0.85(3) . . no
O1 C8A 1.330(3) . . yes
O1 C9 1.447(4) . . yes
O2 C8A 1.215(3) . . yes
O3 C3A 1.340(4) . . yes
O3 C4B 1.435(4) . . yes
O4 C3A 1.194(4) . . yes
C1' C2' 1.392(4) . . yes
C1' C6' 1.382(4) . . yes
C1' C4 1.529(4) . . yes
C2' C3' 1.386(5) . . yes
C3' C4' 1.363(6) . . yes
C3' H3' 0.97(4) . . no
C4' C5' 1.374(6) . . yes
C4' H4' 0.94(3) . . no
C5' C6' 1.388(4) . . yes
C5' H5' 1.02(3) . . no
C6' H6' 0.93(2) . . no
C2 C2A 1.499(5) . . yes
C2 C3 1.355(4) . . yes
C2A H2A 0.84(5) . . no
C2A H2B 0.96(4) . . no
C2A H2C 0.85(5) . . no
C3 C3A 1.464(4) . . yes
C3 C4 1.529(4) . . yes
C4 C5 1.511(3) . . yes
C4 H4 0.99(2) . . no
C4B H4A 0.97(5) . . no
C4B H4B 0.94(4) . . no
C4B H4C 0.99(4) . . no
C6 C5 1.364(3) . . yes
C5 C7 1.403(4) . . yes
C7 C8 1.371(3) . . yes
C7 H7 0.98(2) . . no
C8 C8A 1.446(4) . . yes
C9 C10 1.491(5) . . yes
C9 H9 1.00(3) . . no
C9 H9A 0.99(3) . . no
C10 H10 0.92(3) . . no
C10 H10A 0.95(3) . . no
C10 H10B 0.96(4) . . no
